data_4311766
loop_
_publ_author_name
'Pablo Albor\'es'
'Leonardo D. Slep'
'Thomas Weyherm\"uller'
'Luis M. Baraldo'

_publ_section_title
;
 Fine Tuning of the Electronic Coupling between Metal Centers in
 Cyano-Bridged Mixed-Valent Trinuclear Complexes
;
_journal_name_full 'Inorganic Chemistry'
_journal_page_first 6762
_journal_page_last 6773
_journal_paper_doi 10.1021/ic0493649
_journal_volume 43
_journal_year 2004
_chemical_formula_structural '4 [C24 H20 P]+, [C32 H20 Fe2 N16 Ru]4-, 16 MeOH, 2 H2O'
_chemical_formula_sum 'C144 H168 Fe2 N16 O18 P4 Ru'
_chemical_formula_weight 2747.59
_chemical_name_systematic
; 
 ? 
;
_space_group_IT_number 5
_symmetry_cell_setting monoclinic
_symmetry_space_group_name_Hall 'C 2y'
_symmetry_space_group_name_H-M 'C 1 2 1'
_atom_sites_solution_hydrogens geom
_atom_sites_solution_primary direct
_atom_sites_solution_secondary difmap
_audit_creation_method SHELXL
_cell_angle_alpha 90.00
_cell_angle_beta 102.96(2)
_cell_angle_gamma 90.00
_cell_formula_units_Z 2
_cell_length_a 24.275(2)
_cell_length_b 23.162(2)
_cell_length_c 14.6189(9)
_cell_measurement_temperature 100(2)
_cell_volume 8010.2(13)
_computing_cell_refinement 'DENZO, Nonius Collect Software'
_computing_data_collection 'DENZO, Nonius Collect Software'
_computing_data_reduction 'DENZO, Nonius Collect Software'
_computing_structure_refinement 'SHELXL-93 (Sheldrick, 1993)'
_computing_structure_solution 'SHELXS-86 (Sheldrick, 1990)'
_diffrn_ambient_temperature 100(2)
_diffrn_measurement_device 'Nonius Kappa-CCD'
_diffrn_measurement_method '382 images at 1.0 deg. in \w and 180 sec.'
_diffrn_radiation_monochromator graphite
_diffrn_radiation_source 'rotating anode'
_diffrn_radiation_type MoK\a
_diffrn_radiation_wavelength 0.71073
_diffrn_reflns_av_R_equivalents 0.0495
_diffrn_reflns_av_sigmaI/netI 0.0699
_diffrn_reflns_limit_h_max 31
_diffrn_reflns_limit_h_min -30
_diffrn_reflns_limit_k_max 30
_diffrn_reflns_limit_k_min -29
_diffrn_reflns_limit_l_max 12
_diffrn_reflns_limit_l_min -19
_diffrn_reflns_number 31087
_diffrn_reflns_theta_max 24.99
_diffrn_reflns_theta_min 2.27
_exptl_absorpt_coefficient_mu 0.373
_exptl_absorpt_correction_T_max 0.9535
_exptl_absorpt_correction_T_min 0.9434
_exptl_absorpt_correction_type 'Gaussian. face-indexed'
_exptl_crystal_colour 'light green'
_exptl_crystal_density_diffrn 1.139
_exptl_crystal_description 'transparent block'
_exptl_crystal_F_000 2888
_exptl_crystal_size_max 0.16
_exptl_crystal_size_mid 0.15
_exptl_crystal_size_min 0.15
_refine_diff_density_max 1.389
_refine_diff_density_min -0.450
_refine_diff_density_rms 0.106
_refine_ls_abs_structure_details 'Flack H D (1983), Acta Cryst. A39, 876-881'
_refine_ls_abs_structure_Flack 0.46(3)
_refine_ls_extinction_method none
_refine_ls_goodness_of_fit_all 1.065
_refine_ls_goodness_of_fit_obs 1.110
_refine_ls_matrix_type full
_refine_ls_number_parameters 784
_refine_ls_number_reflns 13885
_refine_ls_number_restraints 46
_refine_ls_restrained_S_all 1.124
_refine_ls_restrained_S_obs 1.110
_refine_ls_R_factor_all 0.1137
_refine_ls_R_factor_obs 0.0833
_refine_ls_shift/esd_max -0.001
_refine_ls_shift/esd_mean 0.000
_refine_ls_structure_factor_coef Fsqd
_refine_ls_weighting_details 'w=1/[\s^2^(Fo^2^)+(0.1379P)^2^+15.6870P] where P=(Fo^2^+2Fc^2^)/3'
_refine_ls_weighting_scheme calc
_refine_ls_wR_factor_all 0.2472
_refine_ls_wR_factor_obs 0.2123
_reflns_number_observed 10555
_reflns_number_total 13974
_reflns_observed_criterion >2sigma(I)
_cod_data_source_file ic0493649si20040516_025652_1.cif
_cod_data_source_block 1
_cod_depositor_comments
;
The following automatic conversions were performed:
'_symmetry_cell_setting' value 'Monoclinic' changed to 'monoclinic'
according to '/home/saulius/struct/CIF-dictionaries/cif_core.dic'
dictionary named 'cif_core.dic' version 2.4.1 from 2010-06-29.

Automatic conversion script
Id: cif_fix_enum 1527 2010-12-29 10:47:43Z saulius 

The following automatic conversions were performed:

'_refine_ls_weighting_scheme' value 'calc
w=1/[\s^2^(Fo^2^)+(0.1379P)^2^+15.6870P] where P=(Fo^2^+2Fc^2^)/3'
was changed to 'calc'. New tag '_refine_ls_weighting_details' was
created. The value of the new tag was set to
'w=1/[\s^2^(Fo^2^)+(0.1379P)^2^+15.6870P] where P=(Fo^2^+2Fc^2^)/3'.

Automatic conversion script
Id: cif_fix_values 3143 2015-03-26 13:38:13Z robertas 
;
_cod_original_cell_volume 8010.2(11)
_cod_database_code 4311766

loop_
_symmetry_equiv_pos_as_xyz
'x, y, z'
'-x, y, -z'
'x+1/2, y+1/2, z'
'-x+1/2, y+1/2, -z'

loop_
_atom_site_aniso_label
_atom_site_aniso_U_11
_atom_site_aniso_U_22
_atom_site_aniso_U_33
_atom_site_aniso_U_23
_atom_site_aniso_U_13
_atom_site_aniso_U_12
Ru1 0.0324(3) 0.0299(3) 0.0515(3) 0.000 -0.0047(3) 0.000
Fe1 0.0327(3) 0.0335(4) 0.0432(4) -0.0060(5) -0.0001(3) -0.0012(4)
N10 0.037(2) 0.039(2) 0.054(2) -0.019(3) -0.007(2) 0.007(3)
C10 0.038(3) 0.036(3) 0.049(3) -0.011(4) -0.001(2) 0.000(3)
C11 0.032(2) 0.023(2) 0.045(3) -0.002(3) 0.007(2) 0.001(3)
N11 0.038(2) 0.037(2) 0.043(2) 0.003(3) 0.000(2) 0.006(3)
C12 0.033(3) 0.032(3) 0.044(4) 0.000(3) -0.010(3) -0.001(2)
N12 0.048(3) 0.059(4) 0.063(4) -0.007(3) -0.003(3) 0.005(3)
C13 0.041(3) 0.041(4) 0.037(3) -0.004(3) 0.016(3) -0.003(3)
N13 0.067(4) 0.022(3) 0.056(3) -0.009(2) 0.021(3) -0.006(2)
C14 0.035(2) 0.030(2) 0.045(3) 0.004(3) -0.004(2) -0.002(3)
N14 0.056(3) 0.049(3) 0.047(2) 0.004(3) 0.016(2) -0.007(3)
C15 0.033(3) 0.052(4) 0.055(3) -0.018(3) 0.011(3) -0.010(3)
N15 0.053(3) 0.053(4) 0.087(4) -0.026(3) 0.026(3) -0.018(3)
N20 0.032(4) 0.047(5) 0.046(4) 0.000 0.001(4) 0.000
C21 0.048(4) 0.034(3) 0.069(4) -0.001(3) 0.000(3) -0.007(3)
C22 0.064(4) 0.050(4) 0.093(6) -0.019(4) 0.018(4) -0.013(4)
C23 0.058(6) 0.037(5) 0.085(8) 0.000 0.028(6) 0.000
N30 0.042(4) 0.019(3) 0.043(4) 0.000 0.008(4) 0.000
C31 0.048(3) 0.039(3) 0.045(3) -0.001(3) 0.007(3) 0.007(3)
C32 0.064(4) 0.037(3) 0.064(4) 0.003(3) 0.014(4) 0.010(3)
C33 0.084(8) 0.031(5) 0.074(7) 0.000 0.032(6) 0.000
N40 0.043(2) 0.028(2) 0.058(3) -0.002(3) 0.008(2) -0.014(3)
C41 0.057(4) 0.034(4) 0.059(4) 0.007(3) -0.003(3) 0.003(3)
C42 0.075(5) 0.034(4) 0.069(4) 0.004(3) 0.017(4) 0.005(3)
C43 0.079(4) 0.026(3) 0.090(4) 0.010(4) 0.046(4) 0.007(4)
C44 0.058(4) 0.030(3) 0.086(5) 0.008(3) 0.003(4) -0.005(3)
C45 0.049(4) 0.029(3) 0.080(5) -0.008(3) 0.012(4) -0.002(3)
P1 0.0450(9) 0.0284(8) 0.0438(9) 0.0045(7) 0.0089(8) 0.0048(7)
C101 0.054(4) 0.038(3) 0.049(4) 0.000(3) 0.007(3) -0.012(3)
C102 0.085(5) 0.062(5) 0.075(5) 0.028(4) 0.036(4) 0.011(4)
C103 0.085(6) 0.072(6) 0.105(6) 0.014(5) 0.047(5) 0.000(5)
C104 0.097(6) 0.069(5) 0.056(4) 0.011(4) 0.033(4) -0.032(5)
C105 0.083(6) 0.054(4) 0.056(4) 0.021(4) -0.003(4) -0.010(4)
C106 0.060(4) 0.046(4) 0.052(4) 0.014(3) 0.000(3) -0.005(3)
C111 0.051(4) 0.029(3) 0.053(4) 0.001(3) 0.013(3) 0.011(3)
C112 0.055(4) 0.037(3) 0.051(4) 0.004(3) 0.008(3) 0.003(3)
C113 0.069(4) 0.037(3) 0.073(5) 0.009(3) 0.019(4) 0.003(3)
C114 0.043(3) 0.031(3) 0.074(5) 0.007(3) 0.012(3) 0.007(3)
C115 0.081(5) 0.038(4) 0.077(5) -0.012(4) 0.025(4) 0.014(4)
C116 0.075(5) 0.058(4) 0.047(4) 0.002(3) 0.012(4) 0.019(4)
C121 0.054(4) 0.045(4) 0.039(4) 0.008(3) 0.001(3) 0.019(3)
C122 0.060(4) 0.037(3) 0.052(4) -0.001(3) 0.008(3) 0.001(3)
C123 0.062(4) 0.048(4) 0.077(5) -0.011(4) -0.004(4) -0.003(3)
C124 0.087(5) 0.035(3) 0.044(4) -0.011(3) -0.008(4) 0.024(4)
C125 0.081(5) 0.051(4) 0.046(4) -0.003(3) 0.016(4) 0.024(4)
C126 0.057(4) 0.028(3) 0.060(4) 0.003(3) 0.017(3) 0.007(3)
C131 0.042(3) 0.037(3) 0.049(4) 0.010(3) 0.009(3) 0.011(3)
C132 0.049(4) 0.043(4) 0.076(5) -0.005(3) 0.012(4) 0.006(3)
C133 0.048(4) 0.076(5) 0.074(5) -0.007(4) 0.007(4) -0.004(4)
C134 0.045(4) 0.079(5) 0.053(4) 0.011(4) 0.013(3) 0.013(4)
C135 0.043(4) 0.055(4) 0.084(5) 0.013(4) 0.015(4) 0.016(3)
C136 0.053(4) 0.031(3) 0.065(4) 0.004(3) 0.013(3) 0.009(3)
P2 0.0358(8) 0.0333(8) 0.0366(9) -0.0062(7) 0.0037(7) -0.0069(7)
C201 0.035(3) 0.050(4) 0.033(3) -0.018(3) 0.011(3) -0.003(3)
C202 0.055(4) 0.076(5) 0.057(4) -0.022(4) 0.015(4) -0.003(4)
C203 0.064(4) 0.081(5) 0.049(4) -0.012(4) 0.016(4) 0.007(4)
C204 0.071(5) 0.089(6) 0.085(6) -0.045(5) 0.029(5) -0.008(5)
C205 0.074(5) 0.064(5) 0.101(7) -0.026(5) 0.023(5) 0.012(4)
C206 0.060(4) 0.056(4) 0.065(4) -0.016(4) 0.011(4) 0.008(4)
C211 0.038(3) 0.039(3) 0.040(3) -0.003(3) 0.006(3) -0.002(3)
C212 0.050(3) 0.031(3) 0.074(4) 0.007(3) 0.021(3) -0.012(3)
C213 0.055(4) 0.047(4) 0.098(6) 0.013(4) 0.029(4) 0.008(3)
C214 0.091(6) 0.033(4) 0.106(7) 0.016(4) 0.032(5) -0.012(4)
C215 0.042(3) 0.055(4) 0.078(5) 0.004(4) 0.013(4) -0.021(3)
C216 0.045(4) 0.052(4) 0.056(4) 0.003(3) 0.007(3) -0.006(3)
C221 0.043(3) 0.025(3) 0.045(4) -0.003(3) 0.011(3) -0.002(2)
C222 0.078(5) 0.045(4) 0.049(4) 0.006(3) -0.007(4) -0.017(4)
C223 0.106(6) 0.047(4) 0.056(4) -0.003(4) -0.012(4) -0.019(4)
C224 0.050(4) 0.067(5) 0.044(4) 0.002(3) 0.001(3) -0.020(4)
C225 0.050(4) 0.044(4) 0.063(4) 0.011(3) -0.001(4) 0.001(3)
C226 0.052(4) 0.045(4) 0.058(4) -0.005(3) 0.005(3) -0.022(3)
C231 0.042(3) 0.026(3) 0.046(4) 0.000(3) -0.002(3) -0.001(3)
C232 0.047(3) 0.056(4) 0.040(3) -0.005(3) 0.015(3) -0.008(3)
C233 0.037(3) 0.061(4) 0.071(5) 0.014(4) 0.011(3) 0.000(3)
C234 0.042(3) 0.057(4) 0.037(3) 0.005(3) 0.009(3) -0.011(3)
C235 0.052(4) 0.054(4) 0.062(4) -0.004(3) -0.012(4) -0.012(3)
C236 0.061(4) 0.055(4) 0.051(4) -0.011(3) 0.015(3) -0.007(3)

loop_
_atom_site_label
_atom_site_type_symbol
_atom_site_fract_x
_atom_site_fract_y
_atom_site_fract_z
_atom_site_U_iso_or_equiv
_atom_site_thermal_displace_type
_atom_site_occupancy
_atom_site_calc_flag
_atom_site_refinement_flags
_atom_site_disorder_group
Ru1 Ru 0.0000 0.59907(3) 0.0000 0.0402(2) Uani 1 d S .
Fe1 Fe -0.17929(3) 0.60288(4) -0.25730(5) 0.0378(2) Uani 1 d . .
N10 N -0.0715(2) 0.6007(3) -0.1017(3) 0.0460(11) Uani 1 d . .
C10 C -0.1119(2) 0.6034(3) -0.1586(4) 0.0427(13) Uani 1 d . .
C11 C -0.2454(2) 0.6003(3) -0.3606(3) 0.0333(10) Uani 1 d . .
N11 N -0.2841(2) 0.5996(3) -0.4231(3) 0.0409(10) Uani 1 d . .
C12 C -0.1716(3) 0.5187(3) -0.2567(4) 0.039(2) Uani 1 d . .
N12 N -0.1654(3) 0.4707(3) -0.2538(4) 0.059(2) Uani 1 d . .
C13 C -0.1834(3) 0.6880(3) -0.2538(4) 0.038(2) Uani 1 d . .
N13 N -0.1809(2) 0.7363(2) -0.2492(4) 0.0469(14) Uani 1 d . .
C14 C -0.2269(2) 0.5981(3) -0.1656(4) 0.0386(12) Uani 1 d . .
N14 N -0.2540(2) 0.5971(3) -0.1123(3) 0.0501(12) Uani 1 d . .
C15 C -0.1307(2) 0.6079(3) -0.3462(4) 0.046(2) Uani 1 d . .
N15 N -0.1012(2) 0.6114(2) -0.3943(5) 0.063(2) Uani 1 d . .
N20 N 0.0000 0.5074(3) 0.0000 0.043(2) Uani 1 d S .
C21 C -0.0256(3) 0.4779(3) -0.0752(5) 0.052(2) Uani 1 d . .
H21 H -0.0448(3) 0.4986(3) -0.1291(5) 0.062 Uiso 1 calc R .
C22 C -0.0257(3) 0.4184(3) -0.0789(6) 0.069(2) Uani 1 d . .
H22 H -0.0431(3) 0.3986(3) -0.1348(6) 0.083 Uiso 1 calc R .
C23 C 0.0000 0.3885(4) 0.0000 0.058(3) Uani 1 d S .
H23 H 0.0000 0.3474(4) 0.0000 0.070 Uiso 1 calc SR .
N30 N 0.0000 0.6880(3) 0.0000 0.035(2) Uani 1 d S .
C31 C -0.0477(3) 0.7185(3) -0.0094(4) 0.045(2) Uani 1 d . .
H31 H -0.0821(3) 0.6977(3) -0.0163(4) 0.054 Uiso 1 calc R .
C32 C -0.0507(3) 0.7784(3) -0.0100(5) 0.055(2) Uani 1 d . .
H32 H -0.0860(3) 0.7976(3) -0.0169(5) 0.066 Uiso 1 calc R .
C33 C 0.0000 0.8102(4) 0.0000 0.061(3) Uani 1 d S .
H33 H 0.0000 0.8512(4) 0.0000 0.073 Uiso 1 calc SR .
N40 N -0.0490(2) 0.5984(3) 0.1020(3) 0.0436(11) Uani 1 d . .
C41 C -0.0279(3) 0.6159(2) 0.1902(5) 0.053(2) Uani 1 d . .
H41 H 0.0099(3) 0.6297(2) 0.2058(5) 0.063 Uiso 1 calc R .
C42 C -0.0579(3) 0.6150(3) 0.2587(5) 0.059(2) Uani 1 d . .
H42 H -0.0408(3) 0.6274(3) 0.3204(5) 0.071 Uiso 1 calc R .
C43 C -0.1134(3) 0.5959(3) 0.2384(5) 0.061(2) Uani 1 d . .
H43 H -0.1349(3) 0.5952(3) 0.2852(5) 0.073 Uiso 1 calc R .
C44 C -0.1357(3) 0.5783(3) 0.1504(6) 0.060(2) Uani 1 d . .
H44 H -0.1737(3) 0.5653(3) 0.1338(6) 0.072 Uiso 1 calc R .
C45 C -0.1026(3) 0.5792(3) 0.0826(6) 0.053(2) Uani 1 d . .
H45 H -0.1187(3) 0.5657(3) 0.0211(6) 0.064 Uiso 1 calc R .
P1 P 0.13277(7) 0.38946(6) -0.27334(12) 0.0393(4) Uani 1 d . .
C101 C 0.1660(3) 0.4236(3) -0.3551(5) 0.048(2) Uani 1 d . .
C102 C 0.2181(4) 0.4047(3) -0.3657(6) 0.071(2) Uani 1 d . .
H102 H 0.2346(4) 0.3714(3) -0.3324(6) 0.085 Uiso 1 calc R .
C103 C 0.2473(4) 0.4336(4) -0.4245(7) 0.083(3) Uani 1 d . .
H103 H 0.2840(4) 0.4215(4) -0.4292(7) 0.100 Uiso 1 calc R .
C104 C 0.2212(4) 0.4808(4) -0.4758(6) 0.071(2) Uani 1 d . .
H104 H 0.2388(4) 0.4986(4) -0.5205(6) 0.086 Uiso 1 calc R .
C105 C 0.1718(4) 0.5013(3) -0.4632(5) 0.067(2) Uani 1 d . .
H105 H 0.1562(4) 0.5351(3) -0.4960(5) 0.081 Uiso 1 calc R .
C106 C 0.1422(3) 0.4736(3) -0.4018(5) 0.055(2) Uani 1 d . .
H106 H 0.1074(3) 0.4886(3) -0.3927(5) 0.066 Uiso 1 calc R .
C111 C 0.1452(3) 0.3144(3) -0.2747(5) 0.044(2) Uani 1 d . .
C112 C 0.1518(3) 0.2806(3) -0.1934(5) 0.048(2) Uani 1 d . .
H112 H 0.1506(3) 0.2982(3) -0.1353(5) 0.058 Uiso 1 calc R .
C113 C 0.1603(3) 0.2213(3) -0.1974(6) 0.059(2) Uani 1 d . .
H113 H 0.1654(3) 0.1987(3) -0.1420(6) 0.071 Uiso 1 calc R .
C114 C 0.1611(3) 0.1958(3) -0.2810(5) 0.050(2) Uani 1 d . .
H114 H 0.1670(3) 0.1553(3) -0.2831(5) 0.060 Uiso 1 calc R .
C115 C 0.1539(3) 0.2266(3) -0.3606(6) 0.064(2) Uani 1 d . .
H115 H 0.1539(3) 0.2075(3) -0.4180(6) 0.077 Uiso 1 calc R .
C116 C 0.1462(3) 0.2871(3) -0.3605(5) 0.060(2) Uani 1 d . .
H116 H 0.1418(3) 0.3087(3) -0.4168(5) 0.072 Uiso 1 calc R .
C121 C 0.1620(3) 0.4177(3) -0.1556(5) 0.048(2) Uani 1 d . .
C122 C 0.2130(3) 0.4475(3) -0.1403(5) 0.051(2) Uani 1 d . .
H122 H 0.2318(3) 0.4538(3) -0.1899(5) 0.061 Uiso 1 calc R .
C123 C 0.2359(3) 0.4682(3) -0.0496(6) 0.065(2) Uani 1 d . .
H123 H 0.2708(3) 0.4884(3) -0.0367(6) 0.078 Uiso 1 calc R .
C124 C 0.2078(4) 0.4591(3) 0.0200(5) 0.059(2) Uani 1 d . .
H124 H 0.2234(4) 0.4734(3) 0.0812(5) 0.071 Uiso 1 calc R .
C125 C 0.1572(4) 0.4295(3) 0.0040(5) 0.059(2) Uani 1 d . .
H125 H 0.1385(4) 0.4232(3) 0.0537(5) 0.071 Uiso 1 calc R .
C126 C 0.1341(3) 0.4094(3) -0.0845(5) 0.048(2) Uani 1 d . .
H126 H 0.0989(3) 0.3898(3) -0.0968(5) 0.057 Uiso 1 calc R .
C131 C 0.0583(3) 0.4041(3) -0.3029(5) 0.043(2) Uani 1 d . .
C132 C 0.0218(3) 0.3643(3) -0.3592(5) 0.056(2) Uani 1 d . .
H132 H 0.0365(3) 0.3294(3) -0.3781(5) 0.068 Uiso 1 calc R .
C133 C -0.0343(3) 0.3758(4) -0.3865(6) 0.067(2) Uani 1 d . .
H133 H -0.0591(3) 0.3480(4) -0.4217(6) 0.081 Uiso 1 calc R .
C134 C -0.0561(3) 0.4294(4) -0.3627(5) 0.059(2) Uani 1 d . .
H134 H -0.0949(3) 0.4387(4) -0.3846(5) 0.070 Uiso 1 calc R .
C135 C -0.0199(3) 0.4675(3) -0.3076(6) 0.061(2) Uani 1 d . .
H135 H -0.0342(3) 0.5028(3) -0.2892(6) 0.073 Uiso 1 calc R .
C136 C 0.0367(3) 0.4553(3) -0.2784(5) 0.050(2) Uani 1 d . .
H136 H 0.0611(3) 0.4825(3) -0.2409(5) 0.060 Uiso 1 calc R .
P2 P 0.13499(7) 0.80725(7) -0.27260(11) 0.0359(4) Uani 1 d . .
C201 C 0.1708(3) 0.7729(3) -0.3547(4) 0.039(2) Uani 1 d . .
C202 C 0.1640(3) 0.7995(4) -0.4454(5) 0.062(2) Uani 1 d . .
H202 H 0.1445(3) 0.8351(4) -0.4594(5) 0.075 Uiso 1 calc R .
C203 C 0.1867(3) 0.7719(4) -0.5099(5) 0.064(2) Uani 1 d . .
H203 H 0.1829(3) 0.7888(4) -0.5703(5) 0.077 Uiso 1 calc R .
C204 C 0.2155(4) 0.7191(4) -0.4908(7) 0.080(3) Uani 1 d . .
H204 H 0.2311(4) 0.7006(4) -0.5372(7) 0.096 Uiso 1 calc R .
C205 C 0.2205(4) 0.6953(4) -0.4053(7) 0.079(3) Uani 1 d . .
H205 H 0.2398(4) 0.6596(4) -0.3916(7) 0.095 Uiso 1 calc R .
C206 C 0.1976(3) 0.7222(3) -0.3357(6) 0.061(2) Uani 1 d . .
H206 H 0.2011(3) 0.7046(3) -0.2760(6) 0.073 Uiso 1 calc R .
C211 C 0.1354(3) 0.8842(3) -0.2909(5) 0.039(2) Uani 1 d . .
C212 C 0.0858(3) 0.9151(3) -0.3054(5) 0.051(2) Uani 1 d . .
H212 H 0.0516(3) 0.8954(3) -0.3044(5) 0.061 Uiso 1 calc R .
C213 C 0.0841(3) 0.9758(3) -0.3218(6) 0.065(2) Uani 1 d . .
H213 H 0.0497(3) 0.9969(3) -0.3332(6) 0.078 Uiso 1 calc R .
C214 C 0.1352(4) 1.0023(3) -0.3201(7) 0.075(3) Uani 1 d . .
H214 H 0.1360(4) 1.0430(3) -0.3281(7) 0.090 Uiso 1 calc R .
C215 C 0.1856(3) 0.9719(3) -0.3071(6) 0.058(2) Uani 1 d . .
H215 H 0.2199(3) 0.9912(3) -0.3092(6) 0.070 Uiso 1 calc R .
C216 C 0.1853(3) 0.9121(3) -0.2908(5) 0.052(2) Uani 1 d . .
H216 H 0.2197(3) 0.8909(3) -0.2797(5) 0.062 Uiso 1 calc R .
C221 C 0.1680(3) 0.7887(2) -0.1569(5) 0.038(2) Uani 1 d . .
C222 C 0.2007(3) 0.8282(3) -0.0944(5) 0.061(2) Uani 1 d . .
H222 H 0.2063(3) 0.8661(3) -0.1152(5) 0.073 Uiso 1 calc R .
C223 C 0.2247(4) 0.8124(3) -0.0032(6) 0.074(3) Uani 1 d . .
H223 H 0.2464(4) 0.8396(3) 0.0386(6) 0.089 Uiso 1 calc R .
C224 C 0.2174(3) 0.7577(3) 0.0273(5) 0.055(2) Uani 1 d . .
H224 H 0.2337(3) 0.7475(3) 0.0905(5) 0.067 Uiso 1 calc R .
C225 C 0.1872(3) 0.7177(3) -0.0311(5) 0.055(2) Uani 1 d . .
H225 H 0.1839(3) 0.6793(3) -0.0101(5) 0.066 Uiso 1 calc R .
C226 C 0.1613(3) 0.7338(3) -0.1219(5) 0.053(2) Uani 1 d . .
H226 H 0.1383(3) 0.7065(3) -0.1616(5) 0.064 Uiso 1 calc R .
C231 C 0.0634(3) 0.7818(3) -0.2946(5) 0.040(2) Uani 1 d . .
C232 C 0.0310(3) 0.7959(3) -0.2294(4) 0.047(2) Uani 1 d . .
H232 H 0.0469(3) 0.8182(3) -0.1754(4) 0.056 Uiso 1 calc R .
C233 C -0.0241(3) 0.7769(3) -0.2446(5) 0.056(2) Uani 1 d . .
H233 H -0.0466(3) 0.7876(3) -0.2018(5) 0.068 Uiso 1 calc R .
C234 C -0.0466(3) 0.7436(3) -0.3191(4) 0.045(2) Uani 1 d . .
H234 H -0.0845(3) 0.7307(3) -0.3280(4) 0.054 Uiso 1 calc R .
C235 C -0.0149(3) 0.7279(3) -0.3826(5) 0.060(2) Uani 1 d . .
H235 H -0.0305(3) 0.7038(3) -0.4344(5) 0.072 Uiso 1 calc R .
C236 C 0.0401(3) 0.7481(3) -0.3694(5) 0.056(2) Uani 1 d . .
H236 H 0.0620(3) 0.7382(3) -0.4135(5) 0.067 Uiso 1 calc R .
O51 O -0.3783(5) 0.6080(4) -0.5620(8) 0.083(3) Uiso 0.50 d PD .
H51 H -0.3647(83) 0.6212(11) -0.6057(85) 0.124 Uiso 0.50 calc PR .
C51 C -0.3835(9) 0.5483(4) -0.5709(15) 0.092(6) Uiso 0.50 d PD .
H51A H -0.3757(63) 0.5363(8) -0.6311(49) 0.138 Uiso 0.50 calc PR .
H51B H -0.4220(20) 0.5368(8) -0.5684(105) 0.138 Uiso 0.50 calc PR .
H51C H -0.3564(44) 0.5298(4) -0.5195(62) 0.138 Uiso 0.50 calc PR .
O52 O -0.1189(4) 0.2915(4) -0.1006(8) 0.165(4) Uiso 1 d D .
H52 H -0.1118(79) 0.2893(46) -0.1541(61) 0.247 Uiso 1 calc R .
C52 C -0.1500(6) 0.2432(6) -0.0854(12) 0.153(5) Uiso 1 d D .
H52A H -0.1247(11) 0.2099(14) -0.0703(89) 0.230 Uiso 1 calc R .
H52B H -0.1790(36) 0.2350(34) -0.1422(33) 0.230 Uiso 1 calc R .
H52C H -0.1681(45) 0.2509(21) -0.0331(60) 0.230 Uiso 1 calc R .
O53 O -0.1524(3) 0.8509(3) -0.2716(4) 0.098(2) Uiso 1 d D .
H53 H -0.1216(20) 0.8339(47) -0.2692(30) 0.147 Uiso 1 calc R .
C53 C -0.1511(5) 0.8775(5) -0.1868(6) 0.103(3) Uiso 1 d D .
H53A H -0.1853(17) 0.8674(29) -0.1651(29) 0.154 Uiso 1 calc R .
H53B H -0.1495(36) 0.9195(5) -0.1945(14) 0.154 Uiso 1 calc R .
H53C H -0.1177(20) 0.8646(28) -0.1404(17) 0.154 Uiso 1 calc R .
O54 O -0.3179(3) 0.5988(5) 0.0202(6) 0.126(2) Uiso 1 d D .
H54 H -0.3057(22) 0.6324(19) 0.0159(93) 0.190 Uiso 1 calc R .
C54 C -0.3734(4) 0.5950(9) -0.0304(10) 0.161(5) Uiso 1 d D .
H54A H -0.3944(14) 0.5684(44) 0.0013(50) 0.242 Uiso 1 calc R .
H54B H -0.3741(5) 0.5806(54) -0.0937(31) 0.242 Uiso 1 calc R .
H54C H -0.3910(17) 0.6333(13) -0.0346(79) 0.242 Uiso 1 calc R .
O55 O -0.2603(4) 0.6034(5) 0.2067(6) 0.145(3) Uiso 1 d D .
H55 H -0.2621(62) 0.6371(15) 0.2270(95) 0.217 Uiso 1 calc R .
C55 C -0.2923(5) 0.5668(5) 0.2488(8) 0.111(4) Uiso 1 d D .
H55A H -0.2707(15) 0.5562(30) 0.3115(26) 0.167 Uiso 1 calc R .
H55B H -0.3016(32) 0.5319(17) 0.2105(33) 0.167 Uiso 1 calc R .
H55C H -0.3272(18) 0.5864(14) 0.2540(56) 0.167 Uiso 1 calc R .
O56 O -0.0378(5) 0.6062(5) -0.5227(10) 0.115(4) Uiso 0.50 d PD .
C56 C 0.0000 0.5601(4) -0.5000 0.058(3) Uiso 1 d SD .
O57 O -0.1746(4) 0.3533(4) -0.2468(5) 0.122(3) Uiso 1 d D .
H57 H -0.2060(19) 0.3490(64) -0.2328(40) 0.183 Uiso 1 calc R .
C57 C -0.1779(6) 0.3339(6) -0.3376(6) 0.120(4) Uiso 1 d D .
H57A H -0.2034(31) 0.3590(24) -0.3819(8) 0.179 Uiso 1 calc R .
H57B H -0.1925(37) 0.2943(15) -0.3438(19) 0.179 Uiso 1 calc R .
H57C H -0.1402(8) 0.3347(38) -0.3513(23) 0.179 Uiso 1 calc R .
O58 O -0.0695(3) 0.9136(4) 0.0780(6) 0.119(3) Uiso 1 d D .
H58 H -0.0416(7) 0.9360(5) 0.0904(105) 0.179 Uiso 1 calc R .
C58 C -0.1191(4) 0.9457(6) 0.0495(10) 0.129(4) Uiso 1 d D .
H58A H -0.1497(11) 0.9203(10) 0.0176(63) 0.194 Uiso 1 calc R .
H58B H -0.1130(14) 0.9762(28) 0.0063(57) 0.194 Uiso 1 calc R .
H58C H -0.1293(24) 0.9631(36) 0.1045(12) 0.194 Uiso 1 calc R .
O59 O -0.1195(4) 0.9064(8) -0.4203(13) 0.131(6) Uiso 0.50 d PD .
C59 C -0.0624(4) 0.9062(6) -0.4178(9) 0.049(3) Uiso 0.50 d PD .
O60 O 0.0107(6) 0.9803(6) 0.1826(11) 0.109(4) Uiso 0.50 d PD .
H60 H 0.0194(88) 0.9467(7) 0.1698(173) 0.163 Uiso 0.50 calc PR .
C60 C 0.0422(9) 1.0197(9) 0.1446(16) 0.112(7) Uiso 0.50 d PD .
H60A H 0.0210(33) 1.0558(28) 0.1309(118) 0.168 Uiso 0.50 calc PR .
H60B H 0.0499(65) 1.0040(34) 0.0865(69) 0.168 Uiso 0.50 calc PR .
H60C H 0.0780(34) 1.0271(59) 0.1895(53) 0.168 Uiso 0.50 calc PR .
O61 O 0.0000 0.2527(7) -0.5000 0.146(5) Uiso 1 d S .
O62 O 0.0815(8) 0.2237(9) -0.6146(14) 0.141(6) Uiso 0.50 d P .

loop_
_atom_type_symbol
_atom_type_description
_atom_type_scat_dispersion_real
_atom_type_scat_dispersion_imag
_atom_type_scat_source
C C 0.0033 0.0016 'International Tables Vol C Tables 4.2.6.8 and 6.1.1.4'
H H 0.0000 0.0000 'International Tables Vol C Tables 4.2.6.8 and 6.1.1.4'
N N 0.0061 0.0033 'International Tables Vol C Tables 4.2.6.8 and 6.1.1.4'
P P 0.1023 0.0942 'International Tables Vol C Tables 4.2.6.8 and 6.1.1.4'
Fe Fe 0.3463 0.8444 'International Tables Vol C Tables 4.2.6.8 and 6.1.1.4'
Ru Ru -1.2594 0.8363 'International Tables Vol C Tables 4.2.6.8 and 6.1.1.4'
O O 0.0106 0.0060 'International Tables Vol C Tables 4.2.6.8 and 6.1.1.4'

loop_
_geom_angle_atom_site_label_1
_geom_angle_atom_site_label_2
_geom_angle_atom_site_label_3
_geom_angle
_geom_angle_site_symmetry_1
_geom_angle_site_symmetry_3
_geom_angle_publ_flag
N10 Ru1 N10 177.9(4) 2 . ?
N10 Ru1 N30 88.9(2) 2 . ?
N10 Ru1 N30 88.9(2) . . ?
N10 Ru1 N40 89.6(2) 2 2 ?
N10 Ru1 N40 90.4(2) . 2 ?
N30 Ru1 N40 90.4(2) . 2 ?
N10 Ru1 N40 90.4(2) 2 . ?
N10 Ru1 N40 89.6(2) . . ?
N30 Ru1 N40 90.4(2) . . ?
N40 Ru1 N40 179.1(3) 2 . ?
N10 Ru1 N20 91.1(2) 2 . ?
N10 Ru1 N20 91.1(2) . . ?
N30 Ru1 N20 180.000(1) . . ?
N40 Ru1 N20 89.6(2) 2 . ?
N40 Ru1 N20 89.6(2) . . ?
C10 Fe1 C11 177.3(2) . . ?
C10 Fe1 C15 87.7(2) . . ?
C11 Fe1 C15 90.1(2) . . ?
C10 Fe1 C12 86.4(3) . . ?
C11 Fe1 C12 92.0(3) . . ?
C15 Fe1 C12 89.4(3) . . ?
C10 Fe1 C14 91.2(2) . . ?
C11 Fe1 C14 91.1(2) . . ?
C15 Fe1 C14 178.8(2) . . ?
C12 Fe1 C14 90.6(3) . . ?
C10 Fe1 C13 90.8(3) . . ?
C11 Fe1 C13 90.8(3) . . ?
C15 Fe1 C13 89.9(3) . . ?
C12 Fe1 C13 177.2(2) . . ?
C14 Fe1 C13 89.9(3) . . ?
C10 N10 Ru1 177.9(5) . . ?
N10 C10 Fe1 176.3(6) . . ?
N11 C11 Fe1 178.5(5) . . ?
N12 C12 Fe1 177.4(5) . . ?
N13 C13 Fe1 174.2(6) . . ?
N14 C14 Fe1 177.8(7) . . ?
N15 C15 Fe1 177.4(5) . . ?
C21 N20 C21 117.8(8) . 2 ?
C21 N20 Ru1 121.1(4) . . ?
C21 N20 Ru1 121.1(4) 2 . ?
N20 C21 C22 123.0(7) . . ?
C23 C22 C21 118.5(8) . . ?
C22 C23 C22 119.2(10) . 2 ?
C31 N30 C31 116.1(7) 2 . ?
C31 N30 Ru1 121.9(4) 2 . ?
C31 N30 Ru1 121.9(4) . . ?
N30 C31 C32 124.9(6) . . ?
C31 C32 C33 118.5(7) . . ?
C32 C33 C32 117.2(9) 2 . ?
C41 N40 C45 116.6(6) . . ?
C41 N40 Ru1 121.6(4) . . ?
C45 N40 Ru1 121.8(5) . . ?
N40 C41 C42 123.3(6) . . ?
C41 C42 C43 120.1(7) . . ?
C44 C43 C42 117.8(7) . . ?
C43 C44 C45 119.9(7) . . ?
N40 C45 C44 122.3(7) . . ?
C111 P1 C101 109.1(3) . . ?
C111 P1 C131 110.5(3) . . ?
C101 P1 C131 109.8(3) . . ?
C111 P1 C121 109.3(3) . . ?
C101 P1 C121 109.7(3) . . ?
C131 P1 C121 108.5(3) . . ?
C102 C101 C106 119.7(7) . . ?
C102 C101 P1 120.1(5) . . ?
C106 C101 P1 119.9(6) . . ?
C101 C102 C103 121.3(8) . . ?
C104 C103 C102 118.3(8) . . ?
C105 C104 C103 121.1(8) . . ?
C104 C105 C106 121.3(7) . . ?
C101 C106 C105 118.1(7) . . ?
C112 C111 C116 118.8(6) . . ?
C112 C111 P1 121.9(5) . . ?
C116 C111 P1 119.3(5) . . ?
C113 C112 C111 120.4(7) . . ?
C114 C113 C112 119.9(7) . . ?
C115 C114 C113 121.4(6) . . ?
C114 C115 C116 121.2(7) . . ?
C111 C116 C115 118.3(7) . . ?
C126 C121 C122 121.2(6) . . ?
C126 C121 P1 120.5(6) . . ?
C122 C121 P1 118.2(5) . . ?
C121 C122 C123 118.1(7) . . ?
C124 C123 C122 119.7(7) . . ?
C123 C124 C125 121.7(7) . . ?
C126 C125 C124 119.2(7) . . ?
C125 C126 C121 120.0(7) . . ?
C136 C131 C132 119.3(6) . . ?
C136 C131 P1 121.5(5) . . ?
C132 C131 P1 119.0(5) . . ?
C133 C132 C131 120.1(7) . . ?
C132 C133 C134 120.2(7) . . ?
C135 C134 C133 118.7(7) . . ?
C134 C135 C136 121.0(7) . . ?
C135 C136 C131 120.6(7) . . ?
C221 P2 C231 107.9(3) . . ?
C221 P2 C211 111.6(3) . . ?
C231 P2 C211 109.6(3) . . ?
C221 P2 C201 110.3(3) . . ?
C231 P2 C201 109.0(3) . . ?
C211 P2 C201 108.4(3) . . ?
C206 C201 C202 121.1(6) . . ?
C206 C201 P2 122.0(6) . . ?
C202 C201 P2 116.7(5) . . ?
C203 C202 C201 117.4(7) . . ?
C202 C203 C204 122.2(8) . . ?
C205 C204 C203 118.6(8) . . ?
C204 C205 C206 121.4(8) . . ?
C201 C206 C205 119.3(8) . . ?
C216 C211 C212 119.8(6) . . ?
C216 C211 P2 119.9(5) . . ?
C212 C211 P2 120.3(5) . . ?
C211 C212 C213 122.0(6) . . ?
C214 C213 C212 116.4(7) . . ?
C213 C214 C215 122.6(7) . . ?
C214 C215 C216 119.0(6) . . ?
C211 C216 C215 120.1(6) . . ?
C226 C221 C222 116.7(6) . . ?
C226 C221 P2 120.7(5) . . ?
C222 C221 P2 122.5(5) . . ?
C223 C222 C221 120.7(7) . . ?
C224 C223 C222 120.2(7) . . ?
C225 C224 C223 121.2(7) . . ?
C224 C225 C226 118.9(7) . . ?
C225 C226 C221 122.1(6) . . ?
C236 C231 C232 119.1(6) . . ?
C236 C231 P2 122.9(6) . . ?
C232 C231 P2 118.0(5) . . ?
C233 C232 C231 119.2(6) . . ?
C234 C233 C232 120.9(7) . . ?
C233 C234 C235 120.6(6) . . ?
C234 C235 C236 118.9(7) . . ?
C231 C236 C235 121.2(7) . . ?
C56 O56 O56 49.8(6) . 2_554 ?
O56 C56 O56 80.3(12) 2_554 . ?

loop_
_geom_bond_atom_site_label_1
_geom_bond_atom_site_label_2
_geom_bond_distance
_geom_bond_site_symmetry_2
_geom_bond_publ_flag
Ru1 N10 2.016(4) 2 ?
Ru1 N10 2.016(4) . ?
Ru1 N30 2.059(7) . ?
Ru1 N40 2.106(5) 2 ?
Ru1 N40 2.106(5) . ?
Ru1 N20 2.122(8) . ?
Fe1 C10 1.922(5) . ?
Fe1 C11 1.943(5) . ?
Fe1 C15 1.945(6) . ?
Fe1 C12 1.959(6) . ?
Fe1 C14 1.961(6) . ?
Fe1 C13 1.975(6) . ?
N10 C10 1.139(6) . ?
C11 N11 1.154(6) . ?
C12 N12 1.121(9) . ?
C13 N13 1.123(8) . ?
C14 N14 1.127(7) . ?
C15 N15 1.112(8) . ?
N20 C21 1.326(8) . ?
N20 C21 1.326(8) 2 ?
C21 C22 1.379(10) . ?
C22 C23 1.370(10) . ?
C23 C22 1.370(10) 2 ?
N30 C31 1.337(7) 2 ?
N30 C31 1.337(7) . ?
C31 C32 1.390(9) . ?
C32 C33 1.413(9) . ?
C33 C32 1.413(9) 2 ?
N40 C41 1.339(8) . ?
N40 C45 1.343(8) . ?
C41 C42 1.365(11) . ?
C42 C43 1.383(10) . ?
C43 C44 1.342(11) . ?
C44 C45 1.408(11) . ?
P1 C111 1.766(6) . ?
P1 C101 1.771(7) . ?
P1 C131 1.795(6) . ?
P1 C121 1.830(7) . ?
C101 C102 1.382(11) . ?
C101 C106 1.401(9) . ?
C102 C103 1.401(12) . ?
C103 C104 1.394(13) . ?
C104 C105 1.343(12) . ?
C105 C106 1.422(11) . ?
C111 C112 1.401(9) . ?
C111 C116 1.410(10) . ?
C112 C113 1.391(9) . ?
C113 C114 1.362(11) . ?
C114 C115 1.342(11) . ?
C115 C116 1.412(10) . ?
C121 C126 1.375(10) . ?
C121 C122 1.391(10) . ?
C122 C123 1.402(10) . ?
C123 C124 1.363(12) . ?
C124 C125 1.380(11) . ?
C125 C126 1.371(10) . ?
C131 C136 1.377(9) . ?
C131 C132 1.409(10) . ?
C132 C133 1.356(10) . ?
C133 C134 1.423(11) . ?
C134 C135 1.371(11) . ?
C135 C136 1.373(9) . ?
P2 C221 1.754(7) . ?
P2 C231 1.795(6) . ?
P2 C211 1.803(6) . ?
P2 C201 1.816(6) . ?
C201 C206 1.341(10) . ?
C201 C202 1.438(10) . ?
C202 C203 1.354(10) . ?
C203 C204 1.405(13) . ?
C204 C205 1.347(14) . ?
C205 C206 1.409(12) . ?
C211 C216 1.373(9) . ?
C211 C212 1.376(9) . ?
C212 C213 1.424(9) . ?
C213 C214 1.379(11) . ?
C214 C215 1.387(11) . ?
C215 C216 1.405(10) . ?
C221 C226 1.394(9) . ?
C221 C222 1.405(9) . ?
C222 C223 1.380(10) . ?
C223 C224 1.367(11) . ?
C224 C225 1.358(10) . ?
C225 C226 1.387(10) . ?
C231 C236 1.359(9) . ?
C231 C232 1.402(9) . ?
C232 C233 1.379(9) . ?
C233 C234 1.347(10) . ?
C234 C235 1.380(11) . ?
C235 C236 1.388(10) . ?
O51 C51 1.391(8) . ?
O52 C52 1.393(8) . ?
O53 C53 1.379(7) . ?
O54 C54 1.388(8) . ?
O55 C55 1.385(8) . ?
O56 C56 1.400(8) . ?
O56 O56 1.81(2) 2_554 ?
C56 O56 1.400(8) 2_554 ?
O57 C57 1.387(8) . ?
O58 C58 1.396(8) . ?
O59 C59 1.379(8) . ?
O60 C60 1.383(9) . ?
